data_4116622
loop_
_publ_author_name
'Akikazu Matsumoto'
'Toru Odani'
'Masaaki Chikada'
'Kazuki Sada'
'Mikiji Miyata'

_publ_section_title
;
 Crystal-Lattice Controlled Photopolymerization of Di(benzylammonium)
 (Z,Z)-Muconates
;
_journal_name_full 'Journal of the American Chemical Society'
_journal_page_first 11122
_journal_page_last 11129
_journal_paper_doi 10.1021/ja992558g
_journal_volume 121
_journal_year 1999
_chemical_formula_sum 'C24 H28 N2 O6'
_chemical_formula_weight 440.49
_space_group_IT_number 5
_symmetry_cell_setting monoclinic
_symmetry_Int_Tables_number 5
_symmetry_space_group_name_Hall 'C 2y'
_symmetry_space_group_name_H-M 'C 1 2 1'
_audit_creation_date 'Thu Jul  1 15:37:59 1999'
_audit_creation_method 'from TEXRAY.INF file'
_cell_angle_alpha 90
_cell_angle_beta 112.02(5)
_cell_angle_gamma 90
_cell_formula_units_Z 4
_cell_length_a 21.598(6)
_cell_length_b 6.139(2)
_cell_length_c 21.58(2)
_cell_measurement_reflns_used 0
_cell_measurement_temperature 197.2
_cell_measurement_theta_max 0.0
_cell_measurement_theta_min 0.0
_cell_volume 2653(3)
_computing_cell_refinement 'MSC/AFC Diffractometer Control'
_computing_data_collection 'MSC/AFC Diffractometer Control'
_computing_data_reduction teXsan
_computing_publication_material teXsan
_computing_structure_refinement teXsan
_computing_structure_solution SIR92
_diffrn_ambient_temperature 197.2
_diffrn_detector_area_resol_mean 0.010000
_diffrn_measurement_device_type 'Rigaku RAXIS-IV'
_diffrn_radiation_detector 'Imaging Plate'
_diffrn_radiation_monochromator graphite
_diffrn_radiation_source 'Rigaku rotating anode'
_diffrn_radiation_type 'Mo K\a'
_diffrn_radiation_wavelength 0.7107
_diffrn_reflns_av_R_equivalents 0.000
_diffrn_reflns_av_sigmaI/netI 0.097
_diffrn_reflns_limit_h_max 26
_diffrn_reflns_limit_h_min 0
_diffrn_reflns_limit_k_max 7
_diffrn_reflns_limit_k_min 0
_diffrn_reflns_limit_l_max 23
_diffrn_reflns_limit_l_min -26
_diffrn_reflns_number 2323
_diffrn_reflns_reduction_process 'Lp corrections applied'
_diffrn_reflns_theta_max 0.00
_diffrn_reflns_theta_min 0.00
_exptl_absorpt_coefficient_mu 0.080
_exptl_absorpt_correction_type none
_exptl_crystal_colour colorless
_exptl_crystal_density_diffrn 1.103
_exptl_crystal_description plate
_exptl_crystal_F_000 936.00
_exptl_crystal_size_max 0.500
_exptl_crystal_size_mid 0.200
_exptl_crystal_size_min 0.100
_refine_diff_density_max 0.83
_refine_diff_density_min -0.69
_refine_ls_extinction_method none
_refine_ls_goodness_of_fit_ref 1.248
_refine_ls_hydrogen_treatment noref
_refine_ls_matrix_type full
_refine_ls_number_constraints 0
_refine_ls_number_parameters 253
_refine_ls_number_reflns 2014
_refine_ls_number_restraints 0
_refine_ls_R_factor_all 0.1166
_refine_ls_R_factor_gt 0.1166
_refine_ls_shift/su_max 0.0880
_refine_ls_shift/su_mean 0.0040
_refine_ls_structure_factor_coef Fsqd
_refine_ls_weighting_details 'w = 1/[\s^2^(Fo^2^) + 0.04000(Fo^2^)^2^]'
_refine_ls_weighting_scheme calc
_refine_ls_wR_factor_gt 0.2975
_refine_ls_wR_factor_ref 0.2975
_reflns_number_gt 2014
_reflns_number_total 2323
_reflns_threshold_expression >2.0sigma(I)
_cod_data_source_file ja992558g_6.cif
_cod_data_source_block 7
_cod_original_cell_volume 2652(2)
_cod_original_sg_symbol_H-M 'C 2 '
_cod_original_formula_sum 'C24 H28 N2 O6 '
_cod_database_code 4116622

loop_
_symmetry_equiv_pos_as_xyz
x,y,z
-x,y,-z
1/2+x,1/2+y,z
1/2-x,1/2+y,-z

loop_
_atom_site_label
_atom_site_type_symbol
_atom_site_fract_x
_atom_site_fract_y
_atom_site_fract_z
_atom_site_U_iso_or_equiv
_atom_site_adp_type
_atom_site_occupancy
_atom_site_calc_flag
O(1) O 0.2479(2) 0.4337(7) 0.0721(2) 0.0574(9) Uani 1.00 d
O(2) O 0.2350(2) 0.7317(7) 0.1254(2) 0.0544(9) Uani 1.00 d
O(3) O 0.2501(2) 0.6548(7) 0.4256(2) 0.0585(10) Uani 1.00 d
O(4) O 0.2919(2) 0.3666(7) 0.3918(2) 0.0598(10) Uani 1.00 d
O(5) O 0.4451 0.3850 -0.0357 0.1524 Uani 1.00 d
O(6) O 0.4426 1.0586 0.4695 0.1563 Uani 1.00 d
N(1) N 0.2094(2) 0.5260(8) -0.0614(2) 0.0462(9) Uani 1.00 d
N(2) N 0.2181(2) 0.0879(8) 0.4385(2) 0.051(1) Uani 1.00 d
C(1) C 0.1061(3) 0.588(1) -0.1614(3) 0.060(1) Uani 1.00 d
C(2) C 0.1110(3) 0.452(1) -0.2106(3) 0.085(2) Uani 1.00 d
C(3) C 0.0879(4) 0.514(2) -0.2766(3) 0.099(2) Uani 1.00 d
C(4) C 0.0559(4) 0.715(2) -0.2932(4) 0.112(3) Uani 1.00 d
C(5) C 0.0441(4) 0.842(1) -0.2479(4) 0.090(2) Uani 1.00 d
C(6) C 0.0707(3) 0.776(1) -0.1799(3) 0.069(2) Uani 1.00 d
C(7) C 0.1338(3) 0.515(1) -0.0883(3) 0.061(1) Uani 1.00 d
C(8) C 0.1115(3) 0.293(1) -0.0766(4) 0.078(2) Uani 1.00 d
C(9) C 0.1258(3) 0.1632(10) 0.3304(3) 0.060(1) Uani 1.00 d
C(10) C 0.1346(3) -0.003(1) 0.2938(3) 0.065(1) Uani 1.00 d
C(11) C 0.1152(3) 0.017(1) 0.2235(3) 0.075(2) Uani 1.00 d
C(12) C 0.0866(3) 0.211(1) 0.1939(3) 0.077(2) Uani 1.00 d
C(13) C 0.0750(4) 0.370(1) 0.2311(4) 0.090(2) Uani 1.00 d
C(14) C 0.0949(3) 0.356(1) 0.2990(3) 0.071(2) Uani 1.00 d
C(15) C 0.1478(3) 0.140(1) 0.4073(3) 0.068(1) Uani 1.00 d
C(16) C 0.1062(3) -0.028(2) 0.4250(3) 0.088(2) Uani 1.00 d
C(17) C 0.2413(2) 0.5291(9) 0.1217(2) 0.0444(10) Uani 1.00 d
C(18) C 0.2420(3) 0.3805(9) 0.1779(3) 0.062(1) Uani 1.00 d
C(19) C 0.2555(3) 0.437(1) 0.2415(2) 0.058(1) Uani 1.00 d
C(20) C 0.2715(3) 0.653(1) 0.2712(2) 0.054(1) Uani 1.00 d
C(21) C 0.2812(3) 0.7030(9) 0.3334(3) 0.055(1) Uani 1.00 d
C(22) C 0.2741(3) 0.5588(9) 0.3868(2) 0.050(1) Uani 1.00 d
C(23) C 0.4482 0.1565 -0.0409 0.1489 Uani 1.00 d
C(24) C 0.4510 0.8343 0.4632 0.1466 Uani 1.00 d
H(1) H 0.1305 0.3134 -0.1972 0.1018 Uiso 1.00 calc
H(2) H 0.0962 0.4286 -0.3122 0.1207 Uiso 1.00 calc
H(3) H 0.0368 0.7726 -0.3373 0.1353 Uiso 1.00 calc
H(4) H 0.0232 0.9853 -0.2572 0.1079 Uiso 1.00 calc
H(5) H 0.0597 0.8655 -0.1488 0.0836 Uiso 1.00 calc
H(6) H 0.1180 0.6246 -0.0643 0.0737 Uiso 1.00 calc
H(7) H 0.0654 0.2777 -0.0887 0.0942 Uiso 1.00 calc
H(8) H 0.1294 0.1816 -0.0945 0.0942 Uiso 1.00 calc
H(9) H 0.1309 0.2632 -0.0259 0.0942 Uiso 1.00 calc
H(10) H 0.2254 0.5391 -0.0141 0.0555 Uiso 1.00 calc
H(11) H 0.2267 0.4023 -0.0781 0.0555 Uiso 1.00 calc
H(12) H 0.2163 0.6592 -0.0825 0.0555 Uiso 1.00 calc
H(13) H 0.1555 -0.1348 0.3152 0.0775 Uiso 1.00 calc
H(14) H 0.1169 -0.1064 0.1955 0.0897 Uiso 1.00 calc
H(15) H 0.0776 0.2336 0.1466 0.0984 Uiso 1.00 calc
H(16) H 0.0519 0.5086 0.2108 0.1079 Uiso 1.00 calc
H(17) H 0.0858 0.4716 0.3241 0.0856 Uiso 1.00 calc
H(18) H 0.1396 0.2781 0.4241 0.0821 Uiso 1.00 calc
H(19) H 0.1283 -0.0564 0.4746 0.1049 Uiso 1.00 calc
H(20) H 0.1074 -0.1639 0.4047 0.1049 Uiso 1.00 calc
H(21) H 0.0631 0.0162 0.4172 0.1049 Uiso 1.00 calc
H(22) H 0.2312 0.0831 0.4860 0.0612 Uiso 1.00 calc
H(23) H 0.2339 -0.0419 0.4305 0.0612 Uiso 1.00 calc
H(24) H 0.2477 0.1868 0.4251 0.0612 Uiso 1.00 calc
H(25) H 0.2362 0.2321 0.1673 0.0811 Uiso 1.00 calc
H(26) H 0.2519 0.3209 0.2709 0.0798 Uiso 1.00 calc
H(27) H 0.2767 0.7664 0.2417 0.0674 Uiso 1.00 calc
H(28) H 0.2952 0.8603 0.3473 0.0755 Uiso 1.00 calc

loop_
_atom_site_aniso_label
_atom_site_aniso_U_11
_atom_site_aniso_U_22
_atom_site_aniso_U_33
_atom_site_aniso_U_12
_atom_site_aniso_U_13
_atom_site_aniso_U_23
O(1) 0.087(2) 0.058(2) 0.033(1) 0.003(2) 0.028(1) -0.003(1)
O(2) 0.081(2) 0.047(2) 0.037(2) 0.002(2) 0.024(1) 0.002(1)
O(3) 0.091(2) 0.054(2) 0.040(2) 0.012(2) 0.036(1) 0.004(1)
O(4) 0.085(2) 0.057(2) 0.045(2) 0.009(2) 0.032(1) 0.007(2)
O(5) 0.1825 0.1697 0.1244 0.0204 0.0798 0.0098
O(6) 0.1774 0.1706 0.1384 0.0191 0.0793 -0.0032
N(1) 0.061(2) 0.045(2) 0.029(2) 0.000(2) 0.012(1) -0.001(2)
N(2) 0.073(2) 0.048(2) 0.029(2) -0.001(2) 0.016(2) 0.001(1)
C(1) 0.048(3) 0.076(3) 0.050(2) 0.012(2) 0.011(2) -0.004(2)
C(2) 0.100(4) 0.105(5) 0.047(2) 0.037(4) 0.025(3) -0.012(3)
C(3) 0.082(4) 0.163(6) 0.044(3) 0.039(5) 0.013(3) -0.005(4)
C(4) 0.102(5) 0.167(7) 0.054(4) 0.050(5) 0.013(4) 0.022(4)
C(5) 0.096(5) 0.085(5) 0.069(3) 0.002(4) 0.008(3) 0.023(3)
C(6) 0.081(4) 0.058(3) 0.064(3) 0.003(2) 0.022(3) -0.002(3)
C(7) 0.062(2) 0.073(3) 0.052(2) 0.007(3) 0.024(2) 0.004(2)
C(8) 0.076(3) 0.080(4) 0.088(4) -0.029(3) 0.042(3) -0.012(3)
C(9) 0.059(3) 0.067(3) 0.046(2) 0.004(2) 0.010(2) -0.009(2)
C(10) 0.096(4) 0.049(3) 0.041(2) 0.008(3) 0.016(2) 0.004(2)
C(11) 0.080(4) 0.093(4) 0.039(2) 0.005(4) 0.007(2) -0.004(3)
C(12) 0.064(3) 0.096(4) 0.057(3) -0.008(3) 0.005(3) 0.017(3)
C(13) 0.089(5) 0.075(4) 0.077(3) 0.017(4) -0.003(4) 0.022(3)
C(14) 0.064(3) 0.063(3) 0.077(3) 0.007(3) 0.018(3) -0.003(3)
C(15) 0.074(2) 0.077(4) 0.047(2) 0.008(3) 0.015(2) -0.012(3)
C(16) 0.081(3) 0.124(6) 0.071(3) -0.042(4) 0.044(2) -0.027(4)
C(17) 0.054(2) 0.047(2) 0.034(2) -0.006(2) 0.019(2) 0.001(2)
C(18) 0.111(4) 0.041(3) 0.045(2) 0.002(2) 0.044(2) 0.007(2)
C(19) 0.083(3) 0.054(2) 0.046(2) -0.002(2) 0.035(2) 0.002(2)
C(20) 0.071(3) 0.055(2) 0.046(2) -0.008(2) 0.034(2) 0.005(2)
C(21) 0.075(3) 0.051(3) 0.044(2) -0.015(2) 0.029(2) 0.009(2)
C(22) 0.066(3) 0.053(2) 0.027(2) -0.006(2) 0.014(2) 0.002(2)
C(23) 0.1571 0.1921 0.1090 -0.0147 0.0630 -0.0239
C(24) 0.1426 0.1657 0.1363 -0.0157 0.0578 -0.0231

loop_
_atom_type_symbol
_atom_type_description
_atom_type_scat_dispersion_real
_atom_type_scat_dispersion_imag
_atom_type_scat_source
C C 0.003 0.002
;International Tables for Crystallography
(1992, Vol. C, Tables 4.2.6.8 and 6.1.1.1)
;
H H 0.000 0.000
;International Tables for Crystallography
(1992, Vol. C, Table 6.1.1.2)
;
N N 0.006 0.003
;International Tables for Crystallography
(1992, Vol. C, Tables 4.2.6.8 and 6.1.1.1)
;
O O 0.011 0.006
;International Tables for Crystallography
(1992, Vol. C, Tables 4.2.6.8 and 6.1.1.1)
;

loop_
_geom_angle_atom_site_label_1
_geom_angle_atom_site_label_2
_geom_angle_atom_site_label_3
_geom_angle
_geom_angle_site_symmetry_1
_geom_angle_site_symmetry_2
_geom_angle_site_symmetry_3
_geom_angle_publ_flag
C(7) N(1) H(10) 108.6(5) 1_555 1_555 1_555 no
C(7) N(1) H(11) 109.3(5) 1_555 1_555 1_555 no
C(7) N(1) H(12) 101.0(4) 1_555 1_555 1_555 no
H(10) N(1) H(11) 115.4(5) 1_555 1_555 1_555 no
H(10) N(1) H(12) 111.9(5) 1_555 1_555 1_555 no
H(11) N(1) H(12) 109.5(5) 1_555 1_555 1_555 no
C(15) N(2) H(22) 110.2(5) 1_555 1_555 1_555 no
C(15) N(2) H(23) 120.5(5) 1_555 1_555 1_555 no
C(15) N(2) H(24) 113.8(5) 1_555 1_555 1_555 no
H(22) N(2) H(23) 101.3(5) 1_555 1_555 1_555 no
H(22) N(2) H(24) 111.4(5) 1_555 1_555 1_555 no
H(23) N(2) H(24) 98.6(5) 1_555 1_555 1_555 no
C(2) C(1) C(6) 118.8(6) 1_555 1_555 1_555 yes
C(2) C(1) C(7) 120.2(6) 1_555 1_555 1_555 yes
C(6) C(1) C(7) 120.7(6) 1_555 1_555 1_555 yes
C(1) C(2) C(3) 121.7(8) 1_555 1_555 1_555 yes
C(1) C(2) H(1) 117.4(7) 1_555 1_555 1_555 no
C(3) C(2) H(1) 120.9(8) 1_555 1_555 1_555 no
C(2) C(3) C(4) 117.7(9) 1_555 1_555 1_555 yes
C(2) C(3) H(2) 123(1) 1_555 1_555 1_555 no
C(4) C(3) H(2) 118.9(9) 1_555 1_555 1_555 no
C(3) C(4) C(5) 122.5(9) 1_555 1_555 1_555 yes
C(3) C(4) H(3) 125(1) 1_555 1_555 1_555 no
C(5) C(4) H(3) 112(1) 1_555 1_555 1_555 no
C(4) C(5) C(6) 117.9(9) 1_555 1_555 1_555 yes
C(4) C(5) H(4) 124.9(9) 1_555 1_555 1_555 no
C(6) C(5) H(4) 116.7(10) 1_555 1_555 1_555 no
C(1) C(6) C(5) 120.8(8) 1_555 1_555 1_555 yes
C(1) C(6) H(5) 122.6(7) 1_555 1_555 1_555 no
C(5) C(6) H(5) 116.4(8) 1_555 1_555 1_555 no
N(1) C(7) C(1) 109.3(5) 1_555 1_555 1_555 yes
N(1) C(7) C(8) 110.2(6) 1_555 1_555 1_555 yes
N(1) C(7) H(6) 107.7(6) 1_555 1_555 1_555 no
C(1) C(7) C(8) 114.4(6) 1_555 1_555 1_555 yes
C(1) C(7) H(6) 105.3(6) 1_555 1_555 1_555 no
C(8) C(7) H(6) 109.7(6) 1_555 1_555 1_555 no
C(7) C(8) H(7) 114.8(8) 1_555 1_555 1_555 no
C(7) C(8) H(8) 112.7(7) 1_555 1_555 1_555 no
C(7) C(8) H(9) 108.0(6) 1_555 1_555 1_555 no
H(7) C(8) H(8) 112.0(8) 1_555 1_555 1_555 no
H(7) C(8) H(9) 104.2(8) 1_555 1_555 1_555 no
H(8) C(8) H(9) 104.1(8) 1_555 1_555 1_555 no
C(10) C(9) C(14) 120.1(6) 1_555 1_555 1_555 yes
C(10) C(9) C(15) 120.1(6) 1_555 1_555 1_555 yes
C(14) C(9) C(15) 119.7(6) 1_555 1_555 1_555 yes
C(9) C(10) C(11) 120.6(7) 1_555 1_555 1_555 yes
C(9) C(10) H(13) 120.2(6) 1_555 1_555 1_555 no
C(11) C(10) H(13) 119.1(7) 1_555 1_555 1_555 no
C(10) C(11) C(12) 118.2(8) 1_555 1_555 1_555 yes
C(10) C(11) H(14) 121.8(8) 1_555 1_555 1_555 no
C(12) C(11) H(14) 119.6(7) 1_555 1_555 1_555 no
C(11) C(12) C(13) 120.0(7) 1_555 1_555 1_555 yes
C(11) C(12) H(15) 119.2(9) 1_555 1_555 1_555 no
C(13) C(12) H(15) 120.7(8) 1_555 1_555 1_555 no
C(12) C(13) C(14) 122.4(7) 1_555 1_555 1_555 yes
C(12) C(13) H(16) 122.1(9) 1_555 1_555 1_555 no
C(14) C(13) H(16) 115.4(9) 1_555 1_555 1_555 no
C(9) C(14) C(13) 118.4(7) 1_555 1_555 1_555 yes
C(9) C(14) H(17) 120.9(8) 1_555 1_555 1_555 no
C(13) C(14) H(17) 120.6(7) 1_555 1_555 1_555 no
N(2) C(15) C(9) 111.6(6) 1_555 1_555 1_555 yes
N(2) C(15) C(16) 110.7(7) 1_555 1_555 1_555 yes
N(2) C(15) H(18) 109.1(6) 1_555 1_555 1_555 no
C(9) C(15) C(16) 111.2(6) 1_555 1_555 1_555 yes
C(9) C(15) H(18) 107.2(7) 1_555 1_555 1_555 no
C(16) C(15) H(18) 107.0(7) 1_555 1_555 1_555 no
C(15) C(16) H(19) 107.4(6) 1_555 1_555 1_555 no
C(15) C(16) H(20) 111.1(7) 1_555 1_555 1_555 no
C(15) C(16) H(21) 114.4(10) 1_555 1_555 1_555 no
H(19) C(16) H(20) 104.6(10) 1_555 1_555 1_555 no
H(19) C(16) H(21) 106.8(7) 1_555 1_555 1_555 no
H(20) C(16) H(21) 112.0(8) 1_555 1_555 1_555 no
O(1) C(17) O(2) 123.9(5) 1_555 1_555 1_555 yes
O(1) C(17) C(18) 115.2(5) 1_555 1_555 1_555 yes
O(2) C(17) C(18) 120.9(5) 1_555 1_555 1_555 yes
C(17) C(18) C(19) 126.7(6) 1_555 1_555 1_555 yes
C(17) C(18) H(25) 115.4(5) 1_555 1_555 1_555 no
C(19) C(18) H(25) 117.6(6) 1_555 1_555 1_555 no
C(18) C(19) C(20) 127.9(6) 1_555 1_555 1_555 yes
C(18) C(19) H(26) 115.8(6) 1_555 1_555 1_555 no
C(20) C(19) H(26) 116.2(5) 1_555 1_555 1_555 no
C(19) C(20) C(21) 125.8(5) 1_555 1_555 1_555 yes
C(19) C(20) H(27) 115.3(5) 1_555 1_555 1_555 no
C(21) C(20) H(27) 118.9(6) 1_555 1_555 1_555 no
C(20) C(21) C(22) 128.3(5) 1_555 1_555 1_555 yes
C(20) C(21) H(28) 115.9(5) 1_555 1_555 1_555 no
C(22) C(21) H(28) 115.8(5) 1_555 1_555 1_555 no
O(3) C(22) O(4) 124.8(5) 1_555 1_555 1_555 yes
O(3) C(22) C(21) 114.3(5) 1_555 1_555 1_555 yes
O(4) C(22) C(21) 120.9(6) 1_555 1_555 1_555 yes

loop_
_geom_bond_atom_site_label_1
_geom_bond_atom_site_label_2
_geom_bond_distance
_geom_bond_site_symmetry_1
_geom_bond_site_symmetry_2
_geom_bond_publ_flag
O(1) C(17) 1.274(7) 1_555 1_555 yes
O(2) C(17) 1.257(8) 1_555 1_555 yes
O(3) C(22) 1.284(8) 1_555 1_555 yes
O(4) C(22) 1.233(8) 1_555 1_555 yes
O(5) C(23) 1.410 1_555 1_555 yes
O(6) C(24) 1.402 1_555 1_555 yes
N(1) C(7) 1.516(8) 1_555 1_555 yes
N(2) C(15) 1.446(8) 1_555 1_555 yes
C(1) C(2) 1.384(10) 1_555 1_555 yes
C(1) C(6) 1.360(10) 1_555 1_555 yes
C(1) C(7) 1.530(9) 1_555 1_555 yes
C(2) C(3) 1.38(1) 1_555 1_555 yes
C(3) C(4) 1.39(2) 1_555 1_555 yes
C(4) C(5) 1.35(2) 1_555 1_555 yes
C(5) C(6) 1.42(1) 1_555 1_555 yes
C(7) C(8) 1.50(1) 1_555 1_555 yes
C(9) C(10) 1.348(9) 1_555 1_555 yes
C(9) C(14) 1.400(9) 1_555 1_555 yes
C(9) C(15) 1.551(9) 1_555 1_555 yes
C(10) C(11) 1.419(9) 1_555 1_555 yes
C(11) C(12) 1.38(1) 1_555 1_555 yes
C(12) C(13) 1.35(1) 1_555 1_555 yes
C(13) C(14) 1.37(1) 1_555 1_555 yes
C(15) C(16) 1.51(1) 1_555 1_555 yes
C(17) C(18) 1.514(8) 1_555 1_555 yes
C(18) C(19) 1.337(8) 1_555 1_555 yes
C(19) C(20) 1.454(10) 1_555 1_555 yes
C(20) C(21) 1.316(8) 1_555 1_555 yes
C(21) C(22) 1.505(8) 1_555 1_555 yes

loop_
_geom_contact_atom_site_label_1
_geom_contact_atom_site_label_2
_geom_contact_distance
_geom_contact_site_symmetry_1
_geom_contact_site_symmetry_2
O(1) N(1) 2.707(7) 1_555 4_545
O(1) N(1) 2.741(5) 1_555 1_555
O(1) C(7) 3.450(7) 1_555 1_555
O(1) C(7) 3.549(9) 1_555 4_545
O(1) C(8) 3.555(8) 1_555 1_555
O(2) N(1) 2.802(7) 1_555 4_555
O(2) C(2) 3.419(8) 1_555 4_555
O(3) N(2) 2.778(6) 1_555 4_556
O(3) N(2) 2.787(7) 1_555 1_565
O(3) C(15) 3.451(7) 1_555 4_556
O(3) N(2) 3.579(7) 1_555 1_555
O(4) N(2) 2.773(7) 1_555 1_555
O(4) C(15) 3.537(9) 1_555 1_555
O(4) C(9) 3.553(8) 1_555 1_555
O(4) O(6) 3.590(4) 1_555 1_545
O(5) C(23) 2.6745(4) 1_555 2_655
O(6) C(24) 2.6036(5) 1_555 2_656
N(2) C(22) 3.476(8) 1_555 1_555
C(10) C(21) 3.461(10) 1_555 1_545

loop_
_geom_torsion_atom_site_label_1
_geom_torsion_atom_site_label_2
_geom_torsion_atom_site_label_3
_geom_torsion_atom_site_label_4
_geom_torsion
_geom_torsion_site_symmetry_1
_geom_torsion_site_symmetry_2
_geom_torsion_site_symmetry_3
_geom_torsion_site_symmetry_4
_geom_torsion_publ_flag
O(1) C(17) C(18) C(19) 158.9(6) 1_555 1_555 1_555 1_555 yes
O(2) C(17) C(18) C(19) -20(1) 1_555 1_555 1_555 1_555 yes
O(3) C(22) C(21) C(20) -143.0(7) 1_555 1_555 1_555 1_555 yes
O(4) C(22) C(21) C(20) 38.5(10) 1_555 1_555 1_555 1_555 yes
N(1) C(7) C(1) C(2) 73.9(8) 1_555 1_555 1_555 1_555 yes
N(1) C(7) C(1) C(6) -112.6(7) 1_555 1_555 1_555 1_555 yes
N(2) C(15) C(9) C(10) 57.4(9) 1_555 1_555 1_555 1_555 yes
N(2) C(15) C(9) C(14) -124.3(7) 1_555 1_555 1_555 1_555 yes
C(1) C(2) C(3) C(4) -3(1) 1_555 1_555 1_555 1_555 yes
C(1) C(6) C(5) C(4) -1(1) 1_555 1_555 1_555 1_555 yes
C(2) C(1) C(6) C(5) -5(1) 1_555 1_555 1_555 1_555 yes
C(2) C(1) C(7) C(8) -50.1(9) 1_555 1_555 1_555 1_555 yes
C(2) C(3) C(4) C(5) -3(1) 1_555 1_555 1_555 1_555 yes
C(3) C(2) C(1) C(6) 7(1) 1_555 1_555 1_555 1_555 yes
C(3) C(2) C(1) C(7) -178.6(8) 1_555 1_555 1_555 1_555 yes
C(3) C(4) C(5) C(6) 5(1) 1_555 1_555 1_555 1_555 yes
C(5) C(6) C(1) C(7) -179.0(7) 1_555 1_555 1_555 1_555 yes
C(6) C(1) C(7) C(8) 123.4(7) 1_555 1_555 1_555 1_555 yes
C(9) C(10) C(11) C(12) 0(1) 1_555 1_555 1_555 1_555 yes
C(9) C(14) C(13) C(12) -2(1) 1_555 1_555 1_555 1_555 yes
C(10) C(9) C(14) C(13) 0(1) 1_555 1_555 1_555 1_555 yes
C(10) C(9) C(15) C(16) -66.7(9) 1_555 1_555 1_555 1_555 yes
C(10) C(11) C(12) C(13) -3(1) 1_555 1_555 1_555 1_555 yes
C(11) C(10) C(9) C(14) 2(1) 1_555 1_555 1_555 1_555 yes
C(11) C(10) C(9) C(15) -179.4(7) 1_555 1_555 1_555 1_555 yes
C(11) C(12) C(13) C(14) 4(1) 1_555 1_555 1_555 1_555 yes
C(13) C(14) C(9) C(15) -179.0(7) 1_555 1_555 1_555 1_555 yes
C(14) C(9) C(15) C(16) 111.6(8) 1_555 1_555 1_555 1_555 yes
C(17) C(18) C(19) C(20) 1(1) 1_555 1_555 1_555 1_555 yes
C(18) C(19) C(20) C(21) 176.3(7) 1_555 1_555 1_555 1_555 yes
C(19) C(20) C(21) C(22) -4(1) 1_555 1_555 1_555 1_555 yes
